data_4036016
loop_
_publ_author_name
'Lazzara, Nicholas C.'
'Rosano, Robert J.'
'Vagadia, Purav P.'
'Giovine, Matthew T.'
'Bezpalko, Mark W.'
'Piro, Nicholas A.'
'Kassel, Wm Scott'
'Boyko, Walter J.'
'Zubris, Deanna L.'
'Schrader, Kevin K.'
'Wedge, David E.'
'Duke, Stephen O.'
'Giuliano, Robert M.'

_publ_section_title
;
 Synthesis and Biological Evaluation of 6-[(1 R)-1-Hydroxyethyl]-2,4a(
 R),6( S),8a( R)-tetrahydropyrano-[3,2- b]-pyran-2-one and Structural
 Analogues of the Putative Structure of Diplopyrone.
;
_journal_issue 2
_journal_name_full 'The Journal of organic chemistry'
_journal_page_first 666
_journal_page_last 678
_journal_paper_doi 10.1021/acs.joc.8b02490
_journal_volume 84
_journal_year 2019
_chemical_absolute_configuration syn
_chemical_formula_moiety 'C12 H14 O5'
_chemical_formula_sum 'C12 H14 O5'
_chemical_formula_weight 238.23
_space_group_crystal_system monoclinic
_space_group_IT_number 4
_space_group_name_Hall 'P 2yb'
_space_group_name_H-M_alt 'P 1 21 1'
_atom_sites_solution_hydrogens geom
_atom_sites_solution_primary dual
_audit_creation_date 2018-09-18
_audit_creation_method
;
Olex2 1.2
(compiled 2018.05.29 svn.r3508 for OlexSys, GUI svn.r5506)
;
_cell_angle_alpha 90
_cell_angle_beta 112.125(2)
_cell_angle_gamma 90
_cell_formula_units_Z 2
_cell_length_a 6.7672(2)
_cell_length_b 11.7433(4)
_cell_length_c 7.7423(3)
_cell_measurement_reflns_used 4391
_cell_measurement_temperature 100
_cell_measurement_theta_max 29.90
_cell_measurement_theta_min 3.25
_cell_volume 569.97(3)
_computing_cell_refinement 'SAINT v8.37A (Bruker, 2015)'
_computing_data_reduction 'SAINT v8.37A (Bruker, 2015)'
_computing_molecular_graphics 'Olex2 (Dolomanov et al., 2009)'
_computing_publication_material 'Olex2 (Dolomanov et al., 2009)'
_computing_structure_refinement 'ShelXL (Sheldrick, 2015)'
_computing_structure_solution 'ShelXT (Sheldrick, 2015)'
_diffrn_ambient_temperature 100.0
_diffrn_measured_fraction_theta_full 1.000
_diffrn_measured_fraction_theta_max 0.994
_diffrn_measurement_device_type 'Bruker APEX-II CCD'
_diffrn_measurement_method '\f and \w scans'
_diffrn_radiation_type MoK\a
_diffrn_radiation_wavelength 0.71073
_diffrn_reflns_av_R_equivalents 0.0272
_diffrn_reflns_av_unetI/netI 0.0334
_diffrn_reflns_Laue_measured_fraction_full 1.000
_diffrn_reflns_Laue_measured_fraction_max 0.994
_diffrn_reflns_limit_h_max 9
_diffrn_reflns_limit_h_min -9
_diffrn_reflns_limit_k_max 16
_diffrn_reflns_limit_k_min -16
_diffrn_reflns_limit_l_max 10
_diffrn_reflns_limit_l_min -5
_diffrn_reflns_number 8107
_diffrn_reflns_point_group_measured_fraction_full 0.983
_diffrn_reflns_point_group_measured_fraction_max 0.928
_diffrn_reflns_theta_full 25.242
_diffrn_reflns_theta_max 30.040
_diffrn_reflns_theta_min 2.840
_diffrn_source 'sealed tube'
_diffrn_standards_number 0
_exptl_absorpt_coefficient_mu 0.109
_exptl_absorpt_correction_T_max 0.7460
_exptl_absorpt_correction_T_min 0.6199
_exptl_absorpt_correction_type multi-scan
_exptl_absorpt_process_details
;
SADABS-2014/5 (Bruker,2014/5) was used for absorption correction. 
wR2(int) was 0.0514 before and 0.0387 after correction. 
The Ratio of minimum to maximum transmission is 0.8310. 
The \l/2 correction factor is 0.00150.
;
_exptl_crystal_colour colourless
_exptl_crystal_colour_primary colourless
_exptl_crystal_density_diffrn 1.388
_exptl_crystal_description Prism
_exptl_crystal_F_000 252
_exptl_crystal_size_max 0.34
_exptl_crystal_size_mid 0.27
_exptl_crystal_size_min 0.18
_refine_diff_density_max 0.349
_refine_diff_density_min -0.283
_refine_diff_density_rms 0.053
_refine_ls_abs_structure_details
;
 Flack x determined using 1218 quotients [(I+)-(I-)]/[(I+)+(I-)]
 (Parsons, Flack and Wagner, Acta Cryst. B69 (2013) 249-259).
;
_refine_ls_abs_structure_Flack -0.3(4)
_refine_ls_extinction_method none
_refine_ls_goodness_of_fit_ref 1.068
_refine_ls_hydrogen_treatment constr
_refine_ls_matrix_type full
_refine_ls_number_parameters 156
_refine_ls_number_reflns 3106
_refine_ls_number_restraints 1
_refine_ls_restrained_S_all 1.068
_refine_ls_R_factor_all 0.0417
_refine_ls_R_factor_gt 0.0381
_refine_ls_shift/su_max 0.000
_refine_ls_shift/su_mean 0.000
_refine_ls_structure_factor_coef Fsqd
_refine_ls_weighting_details 'w=1/[\s^2^(Fo^2^)+(0.0573P)^2^+0.1267P] where P=(Fo^2^+2Fc^2^)/3'
_refine_ls_weighting_scheme calc
_refine_ls_wR_factor_gt 0.0949
_refine_ls_wR_factor_ref 0.1027
_reflns_Friedel_coverage 0.786
_reflns_Friedel_fraction_full 0.963
_reflns_Friedel_fraction_max 0.855
_reflns_number_gt 2906
_reflns_number_total 3106
_reflns_threshold_expression 'I > 2\s(I)'
_cod_data_source_file jo8b02490_si_002.cif
_cod_data_source_block 3
_cod_database_code 4036016
_shelx_shelxl_version_number 2018/1
_shelx_space_group_comment
;
The symmetry employed for this shelxl refinement is uniquely defined
by the following loop, which should always be used as a source of
symmetry information in preference to the above space-group names.
They are only intended as comments.
;
_shelx_estimated_absorpt_t_max 0.981
_shelx_estimated_absorpt_t_min 0.964
_olex2_refinement_description
;
1. Fixed Uiso
 At 1.2 times of:
  All C(H) groups
 At 1.5 times of:
  All C(H,H,H) groups
2.a Ternary CH refined with riding coordinates:
 C4A(H4A), C6(H6), C8A(H8A), C9(H9)
2.b Aromatic/amide H refined with riding coordinates:
 C3(H3), C4(H4), C7(H7), C8(H8)
2.c Idealised Me refined as rotating group:
 C10(H10A,H10B,H10C), C14(H14A,H14B,H14C)
;
_olex2_submission_special_instructions 'No special instructions were received'

loop_
_space_group_symop_operation_xyz
'x, y, z'
'-x, y+1/2, -z'

loop_
_atom_site_label
_atom_site_type_symbol
_atom_site_fract_x
_atom_site_fract_y
_atom_site_fract_z
_atom_site_U_iso_or_equiv
_atom_site_adp_type
_atom_site_occupancy
_atom_site_site_symmetry_order
_atom_site_calc_flag
_atom_site_refinement_flags_posn
O1 O 0.0173(2) 0.31984(13) 0.5028(2) 0.0132(3) Uani 1 1 d .
O5 O 0.2978(2) 0.52165(14) 0.5003(2) 0.0144(3) Uani 1 1 d .
O11 O 0.5120(2) 0.58332(13) 0.1477(2) 0.0159(3) Uani 1 1 d .
O13 O 0.3842(3) 0.72921(15) -0.0517(3) 0.0241(4) Uani 1 1 d .
O15 O 0.0451(3) 0.27045(13) 0.7847(2) 0.0195(3) Uani 1 1 d .
C2 C 0.0199(3) 0.34585(17) 0.6731(3) 0.0131(4) Uani 1 1 d .
C3 C -0.0004(3) 0.46640(18) 0.7172(3) 0.0154(4) Uani 1 1 d .
H3 H -0.034704 0.484588 0.822257 0.018 Uiso 1 1 calc R
C4 C 0.0281(3) 0.55009(17) 0.6137(3) 0.0150(4) Uani 1 1 d .
H4 H 0.022136 0.627181 0.648663 0.018 Uiso 1 1 calc R
C4A C 0.0697(3) 0.52235(18) 0.4415(3) 0.0122(4) Uani 1 1 d .
H4A H 0.008412 0.583419 0.346187 0.015 Uiso 1 1 calc R
C6 C 0.3721(3) 0.50342(18) 0.3532(3) 0.0136(4) Uani 1 1 d .
H6 H 0.522006 0.474974 0.412192 0.016 Uiso 1 1 calc R
C7 C 0.2472(3) 0.41260(17) 0.2203(3) 0.0146(4) Uani 1 1 d .
H7 H 0.298702 0.385738 0.129271 0.017 Uiso 1 1 calc R
C8 C 0.0686(3) 0.36802(18) 0.2237(3) 0.0143(4) Uani 1 1 d .
H8 H -0.001576 0.309418 0.137933 0.017 Uiso 1 1 calc R
C8A C -0.0243(3) 0.40865(17) 0.3607(3) 0.0122(4) Uani 1 1 d .
H8A H -0.182028 0.417395 0.294816 0.015 Uiso 1 1 calc R
C9 C 0.3815(3) 0.61558(18) 0.2523(3) 0.0132(4) Uani 1 1 d .
H9 H 0.235355 0.637933 0.165151 0.016 Uiso 1 1 calc R
C10 C 0.4844(3) 0.71220(19) 0.3848(3) 0.0193(4) Uani 1 1 d .
H10A H 0.630504 0.691012 0.464283 0.029 Uiso 1 1 calc GR
H10B H 0.402045 0.727617 0.462721 0.029 Uiso 1 1 calc GR
H10C H 0.487156 0.780585 0.313197 0.029 Uiso 1 1 calc GR
C12 C 0.4985(3) 0.64758(19) -0.0009(3) 0.0164(4) Uani 1 1 d .
C14 C 0.6418(3) 0.6017(2) -0.0918(3) 0.0184(4) Uani 1 1 d .
H14A H 0.766195 0.565341 0.002461 0.028 Uiso 1 1 calc GR
H14B H 0.689149 0.664120 -0.150910 0.028 Uiso 1 1 calc GR
H14C H 0.563899 0.545430 -0.186540 0.028 Uiso 1 1 calc GR

loop_
_atom_site_aniso_label
_atom_site_aniso_U_11
_atom_site_aniso_U_22
_atom_site_aniso_U_33
_atom_site_aniso_U_23
_atom_site_aniso_U_13
_atom_site_aniso_U_12
O1 0.0187(7) 0.0100(6) 0.0121(7) 0.0002(5) 0.0073(5) -0.0001(6)
O5 0.0132(6) 0.0189(7) 0.0119(7) -0.0019(6) 0.0056(5) -0.0029(6)
O11 0.0157(7) 0.0184(7) 0.0164(8) 0.0026(6) 0.0091(6) 0.0022(6)
O13 0.0235(8) 0.0267(9) 0.0229(9) 0.0084(7) 0.0097(7) 0.0076(7)
O15 0.0273(8) 0.0142(7) 0.0186(8) 0.0023(6) 0.0106(7) -0.0011(6)
C2 0.0124(8) 0.0136(9) 0.0141(10) -0.0016(7) 0.0058(7) -0.0006(7)
C3 0.0183(9) 0.0138(9) 0.0164(11) -0.0013(8) 0.0091(8) 0.0023(7)
C4 0.0179(9) 0.0126(9) 0.0155(10) -0.0017(7) 0.0075(8) 0.0028(7)
C4A 0.0145(8) 0.0103(8) 0.0124(9) 0.0008(7) 0.0056(7) 0.0011(7)
C6 0.0119(8) 0.0165(9) 0.0132(10) 0.0011(7) 0.0054(7) 0.0000(7)
C7 0.0191(9) 0.0135(9) 0.0117(9) -0.0002(8) 0.0066(8) 0.0012(8)
C8 0.0198(9) 0.0127(8) 0.0103(9) -0.0016(7) 0.0056(7) -0.0004(7)
C8A 0.0130(8) 0.0127(9) 0.0107(10) 0.0014(8) 0.0043(7) -0.0004(7)
C9 0.0121(8) 0.0138(9) 0.0152(10) 0.0005(8) 0.0069(7) -0.0002(7)
C10 0.0190(10) 0.0181(10) 0.0220(12) -0.0030(9) 0.0091(9) -0.0050(8)
C12 0.0143(8) 0.0192(10) 0.0150(10) -0.0005(8) 0.0048(7) -0.0025(7)
C14 0.0191(9) 0.0238(11) 0.0137(10) -0.0009(9) 0.0077(8) -0.0015(8)

loop_
_atom_type_symbol
_atom_type_description
_atom_type_scat_dispersion_real
_atom_type_scat_dispersion_imag
_atom_type_scat_source
C C 0.0033 0.0016 'International Tables Vol C Tables 4.2.6.8 and 6.1.1.4'
H H 0.0000 0.0000 'International Tables Vol C Tables 4.2.6.8 and 6.1.1.4'
O O 0.0106 0.0060 'International Tables Vol C Tables 4.2.6.8 and 6.1.1.4'

loop_
_geom_angle_atom_site_label_1
_geom_angle_atom_site_label_2
_geom_angle_atom_site_label_3
_geom_angle
C2 O1 C8A 120.12(16)
C6 O5 C4A 114.13(15)
C12 O11 C9 117.92(16)
O1 C2 C3 118.45(18)
O15 C2 O1 118.80(19)
O15 C2 C3 122.7(2)
C2 C3 H3 119.2
C4 C3 C2 121.6(2)
C4 C3 H3 119.2
C3 C4 H4 120.2
C3 C4 C4A 119.67(19)
C4A C4 H4 120.2
O5 C4A C4 105.00(16)
O5 C4A H4A 109.6
O5 C4A C8A 111.19(16)
C4 C4A H4A 109.6
C4 C4A C8A 111.68(17)
C8A C4A H4A 109.6
O5 C6 H6 106.7
O5 C6 C7 112.17(17)
O5 C6 C9 111.75(17)
C7 C6 H6 106.7
C7 C6 C9 112.26(17)
C9 C6 H6 106.7
C6 C7 H7 118.4
C8 C7 C6 123.3(2)
C8 C7 H7 118.4
C7 C8 H8 119.5
C7 C8 C8A 121.1(2)
C8A C8 H8 119.5
O1 C8A C4A 112.78(16)
O1 C8A C8 106.95(16)
O1 C8A H8A 108.8
C4A C8A H8A 108.8
C8 C8A C4A 110.52(17)
C8 C8A H8A 108.8
O11 C9 C6 102.04(15)
O11 C9 H9 110.3
O11 C9 C10 110.62(16)
C6 C9 H9 110.3
C10 C9 C6 113.13(18)
C10 C9 H9 110.3
C9 C10 H10A 109.5
C9 C10 H10B 109.5
C9 C10 H10C 109.5
H10A C10 H10B 109.5
H10A C10 H10C 109.5
H10B C10 H10C 109.5
O11 C12 C14 110.58(19)
O13 C12 O11 123.6(2)
O13 C12 C14 125.8(2)
C12 C14 H14A 109.5
C12 C14 H14B 109.5
C12 C14 H14C 109.5
H14A C14 H14B 109.5
H14A C14 H14C 109.5
H14B C14 H14C 109.5

loop_
_geom_bond_atom_site_label_1
_geom_bond_atom_site_label_2
_geom_bond_distance
O1 C2 1.347(3)
O1 C8A 1.464(2)
O5 C4A 1.435(2)
O5 C6 1.424(3)
O11 C9 1.455(2)
O11 C12 1.350(3)
O13 C12 1.201(3)
O15 C2 1.203(3)
C2 C3 1.475(3)
C3 H3 0.9500
C3 C4 1.327(3)
C4 H4 0.9500
C4 C4A 1.499(3)
C4A H4A 1.0000
C4A C8A 1.510(3)
C6 H6 1.0000
C6 C7 1.502(3)
C6 C9 1.545(3)
C7 H7 0.9500
C7 C8 1.326(3)
C8 H8 0.9500
C8 C8A 1.501(3)
C8A H8A 1.0000
C9 H9 1.0000
C9 C10 1.512(3)
C10 H10A 0.9800
C10 H10B 0.9800
C10 H10C 0.9800
C12 C14 1.497(3)
C14 H14A 0.9800
C14 H14B 0.9800
C14 H14C 0.9800
